data_7720911
loop_
_publ_author_name
'Mishra, Anjali'
'Yadav, Chote Lal'
'Yi, Jun'
'Lisensky, George'
'Drew, Michael G. B.'
'Mishra, Gaurav Kumar'
'Ding, Wendu'
'Nordlander, Ebbe'
'Singh, Nanhai'
'Kumar, Kamlesh'

_publ_section_title
;
 Synthesis, structural characterization, and electrocatalytic hydrogen
 generation activity of
 <i>fac</i>-tris(&#x3b2;-oxodithioester-O^S)cobalt(III) complexes.
;
_journal_issue 20
_journal_name_full 'Dalton transactions (Cambridge, England : 2003)'
_journal_page_first 7955
_journal_page_last 7969
_journal_paper_doi 10.1039/d5dt02726h
_journal_volume 55
_journal_year 2026
_chemical_formula_sum 'C27 H24 Co N3 O3 S6'
_chemical_formula_weight 689.78
_space_group_crystal_system monoclinic
_space_group_IT_number 14
_space_group_name_Hall '-P 2ybc'
_space_group_name_H-M_alt 'P 1 21/c 1'
_atom_sites_solution_hydrogens geom
_audit_creation_method SHELXL-2016/6
_audit_update_record
;
2025-09-08 deposited with the CCDC.	2026-04-23 downloaded from the CCDC.
;
_cell_angle_alpha 90
_cell_angle_beta 98.610(3)
_cell_angle_gamma 90
_cell_formula_units_Z 4
_cell_length_a 9.9778(10)
_cell_length_b 30.329(3)
_cell_length_c 9.7288(9)
_cell_measurement_reflns_used 44166
_cell_measurement_temperature 100(2)
_cell_measurement_theta_max 28.359
_cell_measurement_theta_min 2.469
_cell_volume 2910.9(5)
_computing_cell_refinement 'Oxford Diffraction Crysalis'
_computing_data_collection 'Oxford Diffraction Crysalis'
_computing_data_reduction 'Oxford Diffraction Crysalis'
_computing_structure_refinement 'SHELXL-2016/6 (Sheldrick, 2016)'
_computing_structure_solution 'SHELXT 2018/2 (Sheldrick, 2018)'
_diffrn_ambient_temperature 100(2)
_diffrn_measured_fraction_theta_full 0.999
_diffrn_measured_fraction_theta_max 0.998
_diffrn_measurement_device_type 'oxford diffraction X-calibur system'
_diffrn_radiation_type MoK\a
_diffrn_radiation_wavelength 0.71073
_diffrn_reflns_av_R_equivalents 0.0775
_diffrn_reflns_av_unetI/netI 0.0535
_diffrn_reflns_Laue_measured_fraction_full 0.999
_diffrn_reflns_Laue_measured_fraction_max 0.998
_diffrn_reflns_limit_h_max 13
_diffrn_reflns_limit_h_min -13
_diffrn_reflns_limit_k_max 40
_diffrn_reflns_limit_k_min -40
_diffrn_reflns_limit_l_max 12
_diffrn_reflns_limit_l_min -13
_diffrn_reflns_number 44166
_diffrn_reflns_point_group_measured_fraction_full 0.999
_diffrn_reflns_point_group_measured_fraction_max 0.998
_diffrn_reflns_theta_full 25.242
_diffrn_reflns_theta_max 28.359
_diffrn_reflns_theta_min 2.463
_exptl_absorpt_coefficient_mu 1.056
_exptl_absorpt_correction_T_max 1.000
_exptl_absorpt_correction_T_min 0.781
_exptl_absorpt_correction_type empirical
_exptl_absorpt_process_details abspack
_exptl_crystal_colour brown
_exptl_crystal_density_diffrn 1.574
_exptl_crystal_description needle
_exptl_crystal_F_000 1416
_exptl_crystal_size_max 0.19
_exptl_crystal_size_mid 0.06
_exptl_crystal_size_min 0.06
_refine_diff_density_max 3.741
_refine_diff_density_min -0.676
_refine_diff_density_rms 0.180
_refine_ls_extinction_method none
_refine_ls_goodness_of_fit_ref 1.102
_refine_ls_hydrogen_treatment constr
_refine_ls_matrix_type full
_refine_ls_number_parameters 366
_refine_ls_number_reflns 7244
_refine_ls_number_restraints 0
_refine_ls_restrained_S_all 1.102
_refine_ls_R_factor_all 0.1261
_refine_ls_R_factor_gt 0.0977
_refine_ls_shift/su_max 0.007
_refine_ls_shift/su_mean 0.000
_refine_ls_structure_factor_coef Fsqd
_refine_ls_weighting_details 'w=1/[\s^2^(Fo^2^)+(0.1056P)^2^+27.2586P] where P=(Fo^2^+2Fc^2^)/3'
_refine_ls_weighting_scheme calc
_refine_ls_wR_factor_gt 0.2511
_refine_ls_wR_factor_ref 0.2714
_reflns_Friedel_coverage 0.000
_reflns_number_gt 5453
_reflns_number_total 7244
_reflns_threshold_expression 'I > 2\s(I)'
_cod_data_source_file d5dt02726h2.cif
_cod_data_source_block shelx_CCDC1
_cod_depositor_comments 'Adding full bibliography for 7720910--7720913.cif.'
_cod_original_cell_volume 2911.0(5)
_cod_original_sg_symbol_H-M 'P 21/c'
_cod_database_code 7720911
_shelx_shelxl_version_number 2016/6
_shelx_space_group_comment
;
The symmetry employed for this shelxl refinement is uniquely defined
by the following loop, which should always be used as a source of
symmetry information in preference to the above space-group names.
They are only intended as comments.
;

loop_
_space_group_symop_operation_xyz
'x, y, z'
'-x, y+1/2, -z+1/2'
'-x, -y, -z'
'x, -y-1/2, z-1/2'

loop_
_atom_site_label
_atom_site_type_symbol
_atom_site_fract_x
_atom_site_fract_y
_atom_site_fract_z
_atom_site_U_iso_or_equiv
_atom_site_adp_type
_atom_site_occupancy
_atom_site_site_symmetry_order
_atom_site_calc_flag
_atom_site_refinement_flags_posn
_atom_site_refinement_flags_adp
_atom_site_refinement_flags_occupancy
_atom_site_disorder_assembly
_atom_site_disorder_group
Co1 Co 0.28870(9) 0.38104(3) 0.61263(9) 0.0252(2) Uani 1 1 d . . . . .
S1 S 0.12057(17) 0.38980(6) 0.73395(18) 0.0310(4) Uani 1 1 d . . . . .
S2 S 0.17370(17) 0.32491(6) 0.50603(19) 0.0300(4) Uani 1 1 d . . . . .
S3 S 0.17339(18) 0.42296(6) 0.45308(17) 0.0292(4) Uani 1 1 d . . . . .
S4 S 0.0419(2) 0.36337(7) 1.0028(2) 0.0396(5) Uani 1 1 d . . . . .
S5 S 0.1788(2) 0.26851(6) 0.2577(2) 0.0367(4) Uani 1 1 d . . . . .
S6 S 0.1401(2) 0.51645(7) 0.3781(2) 0.0401(5) Uani 1 1 d . . . . .
O1 O 0.3967(5) 0.34154(16) 0.7398(5) 0.0290(10) Uani 1 1 d . . . . .
O2 O 0.4393(5) 0.37894(15) 0.5113(5) 0.0263(9) Uani 1 1 d . . . . .
O3 O 0.3934(5) 0.42701(16) 0.7150(5) 0.0295(10) Uani 1 1 d . . . . .
C1 C 0.3811(7) 0.3274(2) 0.8580(7) 0.0279(13) Uani 1 1 d . . . . .
C2 C 0.2719(8) 0.3363(2) 0.9311(7) 0.0327(15) Uani 1 1 d . . . . .
H2 H 0.276845 0.323387 1.020766 0.039 Uiso 1 1 calc R U . . .
C3 C 0.1576(7) 0.3618(2) 0.8857(7) 0.0267(13) Uani 1 1 d . . . . .
C4 C 0.4574(7) 0.3569(2) 0.4045(7) 0.0277(13) Uani 1 1 d . . . . .
C5 C 0.3680(8) 0.3272(2) 0.3312(7) 0.0332(15) Uani 1 1 d . . . . .
H5 H 0.390665 0.316818 0.245382 0.040 Uiso 1 1 calc R U . . .
C6 C 0.2498(7) 0.3110(2) 0.3696(8) 0.0311(14) Uani 1 1 d . . . . .
C7 C 0.4065(7) 0.4672(2) 0.6891(7) 0.0257(13) Uani 1 1 d . . . . .
C8 C 0.3277(8) 0.4915(2) 0.5853(8) 0.0328(15) Uani 1 1 d . . . . .
H8 H 0.345093 0.522279 0.583842 0.039 Uiso 1 1 calc R U . . .
C9 C 0.2256(7) 0.4754(2) 0.4827(7) 0.0284(13) Uani 1 1 d . . . . .
C41 C 0.5951(7) 0.3641(2) 0.3643(8) 0.0317(14) Uani 1 1 d . . . . .
C42 C 0.6209(10) 0.3611(3) 0.2288(10) 0.055(3) Uani 1 1 d . . . . .
H42 H 0.546846 0.353428 0.159815 0.066 Uiso 1 1 calc R U . . .
N43 N 0.7387(9) 0.3680(3) 0.1863(9) 0.063(3) Uani 1 1 d . . . . .
C44 C 0.8420(9) 0.3764(3) 0.2881(11) 0.053(2) Uani 1 1 d . . . . .
H44 H 0.929203 0.381040 0.262736 0.064 Uiso 1 1 calc R U . . .
C45 C 0.8296(8) 0.3789(4) 0.4262(11) 0.055(3) Uani 1 1 d . . . . .
H45 H 0.906948 0.383344 0.494545 0.065 Uiso 1 1 calc R U . . .
C46 C 0.7021(8) 0.3746(3) 0.4639(8) 0.0362(16) Uani 1 1 d . . . . .
H46 H 0.688915 0.378954 0.557644 0.043 Uiso 1 1 calc R U . . .
C11 C 0.4944(7) 0.2993(2) 0.9258(7) 0.0317(14) Uani 1 1 d . . . . .
C12 C 0.6241(8) 0.3064(3) 0.8940(9) 0.0424(18) Uani 1 1 d . . . . .
H12 H 0.636258 0.330105 0.833164 0.051 Uiso 1 1 calc R U . . .
N13 N 0.7345(8) 0.2819(3) 0.9439(10) 0.053(2) Uani 0.52(6) 1 d . . P . .
C13 C 0.7345(8) 0.2819(3) 0.9439(10) 0.053(2) Uani 0.48(6) 1 d . . P . .
H13 H 0.821946 0.288185 0.921378 0.064 Uiso 0.48(6) 1 calc R U P . .
C14 C 0.7126(10) 0.2489(3) 1.0256(11) 0.055(2) Uani 1 1 d . . . . .
H14 H 0.787275 0.230596 1.060586 0.066 Uiso 1 1 calc R U . . .
C15 C 0.5854(10) 0.2389(3) 1.0646(9) 0.058(2) Uani 0.52(6) 1 d . . P . .
H15 H 0.574609 0.214833 1.124479 0.070 Uiso 0.52(6) 1 calc R U P . .
N15 N 0.5854(10) 0.2389(3) 1.0646(9) 0.058(2) Uani 0.48(6) 1 d . . P . .
C16 C 0.4823(10) 0.2642(3) 1.0149(8) 0.0428(19) Uani 1 1 d . . . . .
H16 H 0.396086 0.258180 1.040890 0.051 Uiso 1 1 calc R U . . .
C40 C -0.1012(9) 0.3941(4) 0.9152(11) 0.056(3) Uani 1 1 d . . . . .
H9A H -0.132912 0.380555 0.824682 0.084 Uiso 1 1 calc R U . . .
H9B H -0.073734 0.424617 0.901509 0.084 Uiso 1 1 calc R U . . .
H9C H -0.174587 0.393784 0.971814 0.084 Uiso 1 1 calc R U . . .
C50 C 0.0276(8) 0.2525(3) 0.3233(10) 0.048(2) Uani 1 1 d . . . . .
H18A H -0.004481 0.224206 0.282284 0.071 Uiso 1 1 calc R U . . .
H18B H -0.042451 0.274996 0.298926 0.071 Uiso 1 1 calc R U . . .
H18C H 0.046992 0.249563 0.424668 0.071 Uiso 1 1 calc R U . . .
C60 C 0.0106(8) 0.4878(3) 0.2651(9) 0.0423(18) Uani 1 1 d . . . . .
H27A H -0.035752 0.508361 0.196242 0.063 Uiso 1 1 calc R U . . .
H27B H -0.054907 0.475238 0.319865 0.063 Uiso 1 1 calc R U . . .
H27C H 0.051782 0.464006 0.217385 0.063 Uiso 1 1 calc R U . . .
C71 C 0.5181(7) 0.4899(2) 0.7820(7) 0.0272(13) Uani 1 1 d . . . . .
C72 C 0.5588(9) 0.5337(3) 0.7671(9) 0.0417(18) Uani 1 1 d . . . . .
H72 H 0.515422 0.550547 0.690947 0.050 Uiso 1 1 calc R U . . .
C73 C 0.6578(9) 0.5525(3) 0.8581(9) 0.049(2) Uani 0.48(6) 1 d . . P . .
H73 H 0.683238 0.582398 0.848042 0.059 Uiso 0.48(6) 1 calc R U P . .
N73 N 0.6578(9) 0.5525(3) 0.8581(9) 0.049(2) Uani 0.52(6) 1 d . . P . .
C74 C 0.7207(7) 0.5270(3) 0.9659(8) 0.0359(16) Uani 1 1 d . . . . .
H74 H 0.790087 0.540212 1.030377 0.043 Uiso 1 1 calc R U . . .
N75 N 0.6904(7) 0.4857(3) 0.9848(8) 0.0404(18) Uani 0.48(6) 1 d . . P . .
C75 C 0.6904(7) 0.4857(3) 0.9848(8) 0.0404(18) Uani 0.52(6) 1 d . . P . .
H75 H 0.737121 0.469194 1.060080 0.049 Uiso 0.52(6) 1 calc R U P . .
C76 C 0.5908(8) 0.4673(3) 0.8937(8) 0.0379(16) Uani 1 1 d . . . . .
H76 H 0.568975 0.437238 0.906483 0.046 Uiso 1 1 calc R U . . .

loop_
_atom_site_aniso_label
_atom_site_aniso_U_11
_atom_site_aniso_U_22
_atom_site_aniso_U_33
_atom_site_aniso_U_23
_atom_site_aniso_U_13
_atom_site_aniso_U_12
Co1 0.0244(4) 0.0263(5) 0.0258(4) 0.0004(3) 0.0070(3) -0.0008(3)
S1 0.0271(8) 0.0386(9) 0.0291(8) 0.0031(7) 0.0105(6) 0.0051(7)
S2 0.0278(8) 0.0289(8) 0.0350(9) -0.0013(7) 0.0106(7) -0.0052(6)
S3 0.0310(8) 0.0296(8) 0.0262(8) 0.0008(6) 0.0017(6) -0.0028(7)
S4 0.0405(10) 0.0460(11) 0.0368(10) 0.0057(8) 0.0209(8) 0.0062(8)
S5 0.0392(10) 0.0345(9) 0.0361(9) -0.0050(7) 0.0048(8) -0.0114(8)
S6 0.0384(10) 0.0332(10) 0.0453(11) 0.0086(8) -0.0050(8) -0.0010(8)
O1 0.030(2) 0.027(2) 0.032(2) 0.0022(19) 0.0085(19) 0.0023(19)
O2 0.025(2) 0.029(2) 0.025(2) -0.0026(18) 0.0062(18) -0.0022(18)
O3 0.033(2) 0.032(3) 0.023(2) -0.0014(19) 0.0010(19) -0.002(2)
C1 0.029(3) 0.025(3) 0.029(3) -0.002(3) 0.003(3) -0.003(3)
C2 0.039(4) 0.034(4) 0.027(3) -0.003(3) 0.009(3) 0.001(3)
C3 0.029(3) 0.024(3) 0.028(3) -0.005(2) 0.006(3) -0.005(3)
C4 0.026(3) 0.037(4) 0.021(3) 0.005(3) 0.007(2) 0.001(3)
C5 0.037(4) 0.035(4) 0.029(3) -0.007(3) 0.011(3) -0.009(3)
C6 0.033(4) 0.025(3) 0.035(4) 0.002(3) 0.004(3) -0.002(3)
C7 0.027(3) 0.027(3) 0.025(3) -0.005(2) 0.009(2) -0.001(2)
C8 0.036(4) 0.025(3) 0.035(4) 0.001(3) -0.003(3) -0.004(3)
C9 0.026(3) 0.029(3) 0.030(3) 0.005(3) 0.003(3) 0.002(3)
C41 0.027(3) 0.032(3) 0.037(4) -0.002(3) 0.009(3) -0.005(3)
C42 0.060(6) 0.067(6) 0.046(5) -0.026(4) 0.033(4) -0.036(5)
N43 0.061(5) 0.078(6) 0.062(5) -0.033(4) 0.043(4) -0.032(4)
C44 0.041(5) 0.058(6) 0.068(6) -0.022(5) 0.028(4) -0.019(4)
C45 0.023(4) 0.081(7) 0.063(6) -0.028(5) 0.017(4) -0.010(4)
C46 0.033(4) 0.046(4) 0.032(4) -0.004(3) 0.012(3) -0.005(3)
C11 0.029(3) 0.036(4) 0.029(3) -0.001(3) 0.002(3) 0.005(3)
C12 0.031(4) 0.047(5) 0.048(5) -0.008(4) 0.003(3) 0.008(3)
N13 0.029(4) 0.062(5) 0.066(6) -0.016(4) -0.003(4) 0.015(4)
C13 0.029(4) 0.062(5) 0.066(6) -0.016(4) -0.003(4) 0.015(4)
C14 0.043(5) 0.057(6) 0.059(6) 0.003(5) -0.010(4) 0.022(4)
C15 0.070(6) 0.064(6) 0.037(4) -0.003(4) -0.002(4) 0.007(5)
N15 0.070(6) 0.064(6) 0.037(4) -0.003(4) -0.002(4) 0.007(5)
C16 0.074(6) 0.029(4) 0.028(4) -0.002(3) 0.018(4) 0.010(4)
C40 0.034(4) 0.072(6) 0.067(6) 0.019(5) 0.025(4) 0.022(4)
C50 0.031(4) 0.042(4) 0.068(6) 0.005(4) 0.000(4) -0.015(3)
C60 0.038(4) 0.045(5) 0.039(4) 0.009(3) -0.009(3) -0.001(3)
C71 0.026(3) 0.029(3) 0.027(3) -0.007(3) 0.006(2) -0.005(3)
C72 0.050(5) 0.026(4) 0.047(4) 0.002(3) 0.001(4) -0.008(3)
C73 0.053(5) 0.046(5) 0.045(4) 0.000(3) -0.002(4) -0.008(4)
N73 0.053(5) 0.046(5) 0.045(4) 0.000(3) -0.002(4) -0.008(4)
C74 0.028(3) 0.045(4) 0.035(4) -0.013(3) 0.005(3) -0.005(3)
N75 0.034(4) 0.041(4) 0.043(4) -0.002(3) -0.006(3) 0.004(3)
C75 0.034(4) 0.041(4) 0.043(4) -0.002(3) -0.006(3) 0.004(3)
C76 0.037(4) 0.036(4) 0.039(4) -0.003(3) 0.001(3) 0.006(3)

loop_
_atom_type_symbol
_atom_type_description
_atom_type_scat_dispersion_real
_atom_type_scat_dispersion_imag
_atom_type_scat_source
C C 0.0033 0.0016 'International Tables Vol C Tables 4.2.6.8 and 6.1.1.4'
H H 0.0000 0.0000 'International Tables Vol C Tables 4.2.6.8 and 6.1.1.4'
Co Co 0.3494 0.9721 'International Tables Vol C Tables 4.2.6.8 and 6.1.1.4'
N N 0.0061 0.0033 'International Tables Vol C Tables 4.2.6.8 and 6.1.1.4'
O O 0.0106 0.0060 'International Tables Vol C Tables 4.2.6.8 and 6.1.1.4'
S S 0.1246 0.1234 'International Tables Vol C Tables 4.2.6.8 and 6.1.1.4'

loop_
_geom_angle_atom_site_label_1
_geom_angle_atom_site_label_2
_geom_angle_atom_site_label_3
_geom_angle
_geom_angle_site_symmetry_1
_geom_angle_site_symmetry_3
_geom_angle_publ_flag
O2 Co1 O3 83.3(2) . . ?
O2 Co1 O1 84.5(2) . . ?
O3 Co1 O1 84.8(2) . . ?
O2 Co1 S3 91.37(15) . . ?
O3 Co1 S3 97.63(15) . . ?
O1 Co1 S3 174.90(15) . . ?
O2 Co1 S1 174.74(15) . . ?
O3 Co1 S1 91.91(16) . . ?
O1 Co1 S1 97.35(15) . . ?
S3 Co1 S1 87.05(7) . . ?
O2 Co1 S2 97.14(15) . . ?
O3 Co1 S2 176.11(16) . . ?
O1 Co1 S2 91.35(16) . . ?
S3 Co1 S2 86.23(7) . . ?
S1 Co1 S2 87.77(7) . . ?
C3 S1 Co1 108.8(2) . . ?
C6 S2 Co1 107.4(3) . . ?
C9 S3 Co1 108.1(2) . . ?
C3 S4 C40 105.0(4) . . ?
C6 S5 C50 105.1(4) . . ?
C9 S6 C60 104.8(4) . . ?
C1 O1 Co1 131.5(5) . . ?
C4 O2 Co1 131.0(4) . . ?
C7 O3 Co1 131.5(4) . . ?
O1 C1 C2 127.3(7) . . ?
O1 C1 C11 114.2(6) . . ?
C2 C1 C11 118.5(6) . . ?
C3 C2 C1 127.0(7) . . ?
C3 C2 H2 116.5 . . ?
C1 C2 H2 116.5 . . ?
C2 C3 S1 128.0(5) . . ?
C2 C3 S4 113.5(5) . . ?
S1 C3 S4 118.6(4) . . ?
O2 C4 C5 127.0(6) . . ?
O2 C4 C41 112.6(6) . . ?
C5 C4 C41 120.3(6) . . ?
C6 C5 C4 126.9(7) . . ?
C6 C5 H5 116.5 . . ?
C4 C5 H5 116.5 . . ?
C5 C6 S2 129.2(6) . . ?
C5 C6 S5 111.9(5) . . ?
S2 C6 S5 118.9(4) . . ?
O3 C7 C8 126.5(6) . . ?
O3 C7 C71 114.7(6) . . ?
C8 C7 C71 118.8(6) . . ?
C7 C8 C9 127.0(7) . . ?
C7 C8 H8 116.5 . . ?
C9 C8 H8 116.5 . . ?
C8 C9 S3 128.6(5) . . ?
C8 C9 S6 113.9(5) . . ?
S3 C9 S6 117.5(4) . . ?
C46 C41 C42 116.9(7) . . ?
C46 C41 C4 119.8(6) . . ?
C42 C41 C4 123.2(7) . . ?
N43 C42 C41 126.1(9) . . ?
N43 C42 H42 116.9 . . ?
C41 C42 H42 116.9 . . ?
C42 N43 C44 114.9(8) . . ?
N43 C44 C45 124.2(8) . . ?
N43 C44 H44 117.9 . . ?
C45 C44 H44 117.9 . . ?
C44 C45 C46 118.5(8) . . ?
C44 C45 H45 120.8 . . ?
C46 C45 H45 120.8 . . ?
C41 C46 C45 119.1(7) . . ?
C41 C46 H46 120.5 . . ?
C45 C46 H46 120.5 . . ?
C16 C11 C12 115.3(7) . . ?
C16 C11 C1 125.7(7) . . ?
C12 C11 C1 118.9(7) . . ?
C13 C12 C11 124.6(9) . . ?
C13 C12 H12 117.7 . . ?
C11 C12 H12 117.7 . . ?
C14 C13 C12 115.7(9) . . ?
C14 C13 H13 122.2 . . ?
C12 C13 H13 122.2 . . ?
C13 C14 C15 124.2(8) . . ?
C13 C14 H14 117.9 . . ?
C15 C14 H14 117.9 . . ?
C16 C15 C14 117.5(9) . . ?
C16 C15 H15 121.3 . . ?
C14 C15 H15 121.3 . . ?
C15 C16 C11 122.7(9) . . ?
C15 C16 H16 118.7 . . ?
C11 C16 H16 118.7 . . ?
S4 C40 H9A 109.5 . . ?
S4 C40 H9B 109.5 . . ?
H9A C40 H9B 109.5 . . ?
S4 C40 H9C 109.5 . . ?
H9A C40 H9C 109.5 . . ?
H9B C40 H9C 109.5 . . ?
S5 C50 H18A 109.5 . . ?
S5 C50 H18B 109.5 . . ?
H18A C50 H18B 109.5 . . ?
S5 C50 H18C 109.5 . . ?
H18A C50 H18C 109.5 . . ?
H18B C50 H18C 109.5 . . ?
S6 C60 H27A 109.5 . . ?
S6 C60 H27B 109.5 . . ?
H27A C60 H27B 109.5 . . ?
S6 C60 H27C 109.5 . . ?
H27A C60 H27C 109.5 . . ?
H27B C60 H27C 109.5 . . ?
C76 C71 C72 114.9(7) . . ?
C76 C71 C7 119.9(6) . . ?
C72 C71 C7 125.2(7) . . ?
C73 C72 C71 121.9(8) . . ?
C73 C72 H72 119.1 . . ?
C71 C72 H72 119.1 . . ?
C72 C73 C74 117.8(8) . . ?
C72 C73 H73 121.1 . . ?
C74 C73 H73 121.1 . . ?
C75 C74 C73 123.8(7) . . ?
C75 C74 H74 118.1 . . ?
C73 C74 H74 118.1 . . ?
C74 C75 C76 117.8(7) . . ?
C74 C75 H75 121.1 . . ?
C76 C75 H75 121.1 . . ?
C75 C76 C71 123.7(8) . . ?
C75 C76 H76 118.1 . . ?
C71 C76 H76 118.1 . . ?

loop_
_geom_bond_atom_site_label_1
_geom_bond_atom_site_label_2
_geom_bond_distance
_geom_bond_site_symmetry_2
_geom_bond_publ_flag
Co1 O2 1.917(5) . ?
Co1 O3 1.928(5) . ?
Co1 O1 1.931(5) . ?
Co1 S3 2.1942(19) . ?
Co1 S1 2.2070(18) . ?
Co1 S2 2.2211(19) . ?
S1 C3 1.695(7) . ?
S2 C6 1.678(8) . ?
S3 C9 1.685(7) . ?
S4 C3 1.739(7) . ?
S4 C40 1.809(9) . ?
S5 C6 1.766(7) . ?
S5 C50 1.791(8) . ?
S6 C9 1.748(7) . ?
S6 C60 1.791(8) . ?
O1 C1 1.258(8) . ?
O2 C4 1.271(8) . ?
O3 C7 1.254(8) . ?
C1 C2 1.413(10) . ?
C1 C11 1.488(10) . ?
C2 C3 1.396(10) . ?
C2 H2 0.9500 . ?
C4 C5 1.388(10) . ?
C4 C41 1.499(9) . ?
C5 C6 1.379(10) . ?
C5 H5 0.9500 . ?
C7 C8 1.395(10) . ?
C7 C71 1.493(9) . ?
C8 C9 1.403(10) . ?
C8 H8 0.9500 . ?
C41 C46 1.368(11) . ?
C41 C42 1.383(11) . ?
C42 N43 1.319(11) . ?
C42 H42 0.9500 . ?
N43 C44 1.343(13) . ?
C44 C45 1.369(13) . ?
C44 H44 0.9500 . ?
C45 C46 1.382(10) . ?
C45 H45 0.9500 . ?
C46 H46 0.9500 . ?
C11 C16 1.391(11) . ?
C11 C12 1.391(11) . ?
C12 C13 1.357(11) . ?
C12 H12 0.9500 . ?
C13 C14 1.318(14) . ?
C13 H13 0.9500 . ?
C14 C15 1.410(14) . ?
C14 H14 0.9500 . ?
C15 C16 1.316(12) . ?
C15 H15 0.9500 . ?
C16 H16 0.9500 . ?
C40 H9A 0.9800 . ?
C40 H9B 0.9800 . ?
C40 H9C 0.9800 . ?
C50 H18A 0.9800 . ?
C50 H18B 0.9800 . ?
C50 H18C 0.9800 . ?
C60 H27A 0.9800 . ?
C60 H27B 0.9800 . ?
C60 H27C 0.9800 . ?
C71 C76 1.393(10) . ?
C71 C72 1.401(10) . ?
C72 C73 1.351(11) . ?
C72 H72 0.9500 . ?
C73 C74 1.376(12) . ?
C73 H73 0.9500 . ?
C74 C75 1.309(11) . ?
C74 H74 0.9500 . ?
C75 C76 1.350(10) . ?
C75 H75 0.9500 . ?
C76 H76 0.9500 . ?

loop_
_geom_torsion_atom_site_label_1
_geom_torsion_atom_site_label_2
_geom_torsion_atom_site_label_3
_geom_torsion_atom_site_label_4
_geom_torsion
_geom_torsion_site_symmetry_1
_geom_torsion_site_symmetry_2
_geom_torsion_site_symmetry_3
_geom_torsion_site_symmetry_4
_geom_torsion_publ_flag
Co1 O1 C1 C2 2.2(11) . . . . ?
Co1 O1 C1 C11 -176.2(5) . . . . ?
O1 C1 C2 C3 1.3(12) . . . . ?
C11 C1 C2 C3 179.7(7) . . . . ?
C1 C2 C3 S1 -1.4(11) . . . . ?
C1 C2 C3 S4 177.8(6) . . . . ?
Co1 S1 C3 C2 -1.3(7) . . . . ?
Co1 S1 C3 S4 179.6(3) . . . . ?
C40 S4 C3 C2 -175.3(6) . . . . ?
C40 S4 C3 S1 4.0(6) . . . . ?
Co1 O2 C4 C5 -0.3(11) . . . . ?
Co1 O2 C4 C41 -177.3(4) . . . . ?
O2 C4 C5 C6 -9.4(13) . . . . ?
C41 C4 C5 C6 167.4(7) . . . . ?
C4 C5 C6 S2 5.2(13) . . . . ?
C4 C5 C6 S5 -172.1(7) . . . . ?
Co1 S2 C6 C5 5.3(8) . . . . ?
Co1 S2 C6 S5 -177.5(3) . . . . ?
C50 S5 C6 C5 -179.6(6) . . . . ?
C50 S5 C6 S2 2.8(6) . . . . ?
Co1 O3 C7 C8 11.8(10) . . . . ?
Co1 O3 C7 C71 -168.7(4) . . . . ?
O3 C7 C8 C9 -5.4(12) . . . . ?
C71 C7 C8 C9 175.2(7) . . . . ?
C7 C8 C9 S3 -2.1(12) . . . . ?
C7 C8 C9 S6 175.5(6) . . . . ?
Co1 S3 C9 C8 2.5(7) . . . . ?
Co1 S3 C9 S6 -175.0(3) . . . . ?
C60 S6 C9 C8 -176.6(6) . . . . ?
C60 S6 C9 S3 1.3(6) . . . . ?
O2 C4 C41 C46 28.9(10) . . . . ?
C5 C4 C41 C46 -148.4(8) . . . . ?
O2 C4 C41 C42 -150.5(8) . . . . ?
C5 C4 C41 C42 32.2(12) . . . . ?
C46 C41 C42 N43 -0.9(15) . . . . ?
C4 C41 C42 N43 178.5(9) . . . . ?
C41 C42 N43 C44 3.5(16) . . . . ?
C42 N43 C44 C45 -1.2(16) . . . . ?
N43 C44 C45 C46 -3.5(17) . . . . ?
C42 C41 C46 C45 -4.0(13) . . . . ?
C4 C41 C46 C45 176.6(8) . . . . ?
C44 C45 C46 C41 6.0(14) . . . . ?
O1 C1 C11 C16 -147.6(7) . . . . ?
C2 C1 C11 C16 33.8(11) . . . . ?
O1 C1 C11 C12 28.8(10) . . . . ?
C2 C1 C11 C12 -149.8(7) . . . . ?
C16 C11 C12 C13 -0.2(12) . . . . ?
C1 C11 C12 C13 -177.0(8) . . . . ?
C11 C12 C13 C14 1.4(13) . . . . ?
C12 C13 C14 C15 -1.5(15) . . . . ?
C13 C14 C15 C16 0.5(15) . . . . ?
C14 C15 C16 C11 0.8(13) . . . . ?
C12 C11 C16 C15 -0.9(12) . . . . ?
C1 C11 C16 C15 175.7(8) . . . . ?
O3 C7 C71 C76 -4.9(9) . . . . ?
C8 C7 C71 C76 174.6(7) . . . . ?
O3 C7 C71 C72 175.1(7) . . . . ?
C8 C7 C71 C72 -5.4(10) . . . . ?
C76 C71 C72 C73 -2.3(12) . . . . ?
C7 C71 C72 C73 177.7(7) . . . . ?
C71 C72 C73 C74 1.3(13) . . . . ?
C72 C73 C74 C75 0.3(13) . . . . ?
C73 C74 C75 C76 -0.7(12) . . . . ?
C74 C75 C76 C71 -0.5(12) . . . . ?
C72 C71 C76 C75 1.9(11) . . . . ?
C7 C71 C76 C75 -178.1(7) . . . . ?
